data_2239807
loop_
_publ_author_name
'Aguirre Hern\'andez, Gerardo'
'Somanathan, Ratnasamy'
'Bern\`es, Sylvain'

_publ_section_title
;
 Pelanserin:
 3-[3-(4-phenylpiperazin-1-yl)propyl]quinazoline-2,4(1<i>H</i>,3<i>H</i>)-dione
;
_journal_coeditor_code ZS2304
_journal_issue 8
_journal_name_full 'Acta Crystallographica Section E'
_journal_page_first o878
_journal_paper_doi 10.1107/S160053681401602X
_journal_volume 70
_journal_year 2014
_chemical_formula_iupac 'C21 H24 N4 O2'
_chemical_formula_moiety 'C21 H24 N4 O2'
_chemical_formula_sum 'C21 H24 N4 O2'
_chemical_formula_weight 364.44
_chemical_melting_point_gt 463
_chemical_melting_point_lt 465
_chemical_name_common pelanserin
_chemical_name_systematic
;
3-[3-(4-Phenylpiperazin-1-yl)propyl]quinazoline-2,4(1<i>H</i>,3<i>H</i>)-dione
;
_space_group_crystal_system monoclinic
_space_group_IT_number 14
_space_group_name_Hall '-P 2ybc'
_space_group_name_H-M_alt 'P 1 21/c 1'
_symmetry_space_group_name_Hall '-P 2ybc'
_symmetry_space_group_name_H-M 'P 1 21/c 1'
_atom_sites_solution_hydrogens mixed
_atom_sites_solution_primary direct
_atom_sites_solution_secondary difmap
_audit_creation_method SHELXL-2013
_cell_angle_alpha 90
_cell_angle_beta 104.506(9)
_cell_angle_gamma 90
_cell_formula_units_Z 4
_cell_length_a 15.7531(17)
_cell_length_b 5.4345(10)
_cell_length_c 22.756(3)
_cell_measurement_reflns_used 33
_cell_measurement_temperature 296.0(10)
_cell_measurement_theta_max 10.70
_cell_measurement_theta_min 4.65
_cell_volume 1886.0(5)
_computing_cell_refinement 'XSCANS (Siemens, 1996)'
_computing_data_collection 'XSCANS (Siemens, 1996)'
_computing_data_reduction 'XSCANS (Siemens, 1996)'
_computing_molecular_graphics 'Mercury (Macrae <i>et al.</i>, 2008)'
_computing_publication_material 'SHELXL2013 (Sheldrick, 2008)'
_computing_structure_refinement 'SHELXL2013 (Sheldrick, 2008)'
_computing_structure_solution 'SHELXS2013 (Sheldrick, 2008)'
_diffrn_ambient_temperature 296.0(10)
_diffrn_measured_fraction_theta_full 0.973
_diffrn_measured_fraction_theta_max 0.998
_diffrn_measurement_device_type 'Bruker P4'
_diffrn_measurement_method '2\q/\w scans'
_diffrn_radiation_monochromator graphite
_diffrn_radiation_source 'fine-focus sealed tube'
_diffrn_radiation_type MoK\a
_diffrn_radiation_wavelength 0.71073
_diffrn_reflns_av_R_equivalents 0.0774
_diffrn_reflns_limit_h_max 18
_diffrn_reflns_limit_h_min 0
_diffrn_reflns_limit_k_max 6
_diffrn_reflns_limit_k_min 0
_diffrn_reflns_limit_l_max 26
_diffrn_reflns_limit_l_min -27
_diffrn_reflns_number 3452
_diffrn_reflns_theta_full 25.242
_diffrn_reflns_theta_max 25.000
_diffrn_reflns_theta_min 2.538
_diffrn_standards_decay_% 1
_diffrn_standards_interval_count 97
_diffrn_standards_number 3
_exptl_absorpt_coefficient_mu 0.085
_exptl_absorpt_correction_type none
_exptl_crystal_colour yellow
_exptl_crystal_density_diffrn 1.283
_exptl_crystal_description plate
_exptl_crystal_F_000 776
_exptl_crystal_size_max 0.60
_exptl_crystal_size_mid 0.30
_exptl_crystal_size_min 0.10
_refine_diff_density_max 0.176
_refine_diff_density_min -0.188
_refine_ls_extinction_method none
_refine_ls_goodness_of_fit_ref 0.985
_refine_ls_hydrogen_treatment mixed
_refine_ls_matrix_type full
_refine_ls_number_constraints 0
_refine_ls_number_parameters 247
_refine_ls_number_reflns 3323
_refine_ls_number_restraints 0
_refine_ls_restrained_S_all 0.985
_refine_ls_R_factor_all 0.2034
_refine_ls_R_factor_gt 0.0717
_refine_ls_shift/su_max 0.000
_refine_ls_shift/su_mean 0.000
_refine_ls_structure_factor_coef Fsqd
_refine_ls_weighting_details 'w=1/[\s^2^(Fo^2^)+(0.0399P)^2^] where P=(Fo^2^+2Fc^2^)/3'
_refine_ls_weighting_scheme calc
_refine_ls_wR_factor_gt 0.1080
_refine_ls_wR_factor_ref 0.1480
_reflns_number_gt 1301
_reflns_number_total 3323
_reflns_threshold_expression I>2\s(I)
_cod_data_source_file zs2304sup1.cif
_cod_data_source_block I
_cod_database_code 2239807
_cod_database_fobs_code 2239807
_shelx_space_group_comment
;
The symmetry employed for this shelxl refinement is uniquely defined
by the following loop, which should always be used as a source of
symmetry information in preference to the above space-group names.
They are only intended as comments.
;
_shelxl_version_number 2.013

loop_
_space_group_symop_operation_xyz
'x, y, z'
'-x, y+1/2, -z+1/2'
'-x, -y, -z'
'x, -y-1/2, z-1/2'

loop_
_atom_site_type_symbol
_atom_site_label
_atom_site_fract_x
_atom_site_fract_y
_atom_site_fract_z
_atom_site_U_iso_or_equiv
_atom_site_adp_type
_atom_site_calc_flag
_atom_site_occupancy
N N1 0.8261(2) 0.4446(7) 0.56297(15) 0.0441(10) Uani d 1
C C2 0.8955(3) 0.4694(10) 0.5359(2) 0.0476(13) Uani d 1
O O2 0.90428(19) 0.3299(6) 0.49494(13) 0.0615(10) Uani d 1
N N3 0.9524(2) 0.6547(8) 0.55692(17) 0.0510(11) Uani d 1
H H3 1.004(3) 0.669(8) 0.5430(17) 0.061 Uiso d 1
C C4 0.9477(3) 0.8081(9) 0.60436(19) 0.0437(12) Uani d 1
C C5 1.0100(3) 0.9929(9) 0.6239(2) 0.0530(14) Uani d 1
H H5A 1.0556 1.0136 0.6051 0.064 Uiso calc 1
C C6 1.0035(3) 1.1443(10) 0.6712(2) 0.0602(14) Uani d 1
H H6A 1.0447 1.2681 0.6842 0.072 Uiso calc 1
C C7 0.9361(3) 1.1131(10) 0.6995(2) 0.0592(14) Uani d 1
H H7A 0.9326 1.2143 0.7318 0.071 Uiso calc 1
C C8 0.8741(3) 0.9326(9) 0.6800(2) 0.0536(14) Uani d 1
H H8A 0.8282 0.9145 0.6986 0.064 Uiso calc 1
C C9 0.8798(3) 0.7762(9) 0.63228(18) 0.0416(12) Uani d 1
C C10 0.8130(3) 0.5898(9) 0.61014(19) 0.0457(12) Uani d 1
O O10 0.7479(2) 0.5615(6) 0.62947(13) 0.0649(10) Uani d 1
C C11 0.7659(3) 0.2377(9) 0.54229(18) 0.0488(13) Uani d 1
H H11A 0.7447 0.1788 0.5763 0.059 Uiso calc 1
H H11B 0.7982 0.1045 0.5296 0.059 Uiso calc 1
C C12 0.6878(3) 0.3001(9) 0.49053(18) 0.0506(13) Uani d 1
H H12A 0.7075 0.3740 0.4575 0.061 Uiso calc 1
H H12B 0.6502 0.4169 0.5041 0.061 Uiso calc 1
C C13 0.6375(3) 0.0642(9) 0.46908(18) 0.0502(13) Uani d 1
H H13A 0.6737 -0.0416 0.4510 0.060 Uiso calc 1
H H13B 0.6271 -0.0211 0.5041 0.060 Uiso calc 1
N N14 0.5535(2) 0.1028(7) 0.42500(15) 0.0435(10) Uani d 1
C C15 0.5664(3) 0.1797(9) 0.36668(18) 0.0551(14) Uani d 1
H H15A 0.6014 0.0573 0.3524 0.066 Uiso calc 1
H H15B 0.5985 0.3337 0.3717 0.066 Uiso calc 1
C C16 0.4801(3) 0.2128(9) 0.31949(19) 0.0605(14) Uani d 1
H H16A 0.4476 0.3471 0.3317 0.073 Uiso calc 1
H H16B 0.4917 0.2565 0.2809 0.073 Uiso calc 1
N N17 0.4269(2) -0.0093(7) 0.31190(15) 0.0432(10) Uani d 1
C C18 0.4153(3) -0.0908(9) 0.37070(18) 0.0528(13) Uani d 1
H H18A 0.3833 -0.2451 0.3657 0.063 Uiso calc 1
H H18B 0.3811 0.0302 0.3862 0.063 Uiso calc 1
C C19 0.5027(3) -0.1247(9) 0.41534(19) 0.0555(14) Uani d 1
H H19A 0.4935 -0.1805 0.4538 0.067 Uiso calc 1
H H19B 0.5356 -0.2507 0.4004 0.067 Uiso calc 1
C C20 0.3524(3) -0.0201(9) 0.26258(19) 0.0446(12) Uani d 1
C C21 0.3356(3) 0.1559(10) 0.2177(2) 0.0651(16) Uani d 1
H H21A 0.3723 0.2919 0.2209 0.078 Uiso calc 1
C C22 0.2645(3) 0.1331(11) 0.1677(2) 0.0708(17) Uani d 1
H H22A 0.2545 0.2541 0.1378 0.085 Uiso calc 1
C C23 0.2089(3) -0.0630(11) 0.1614(2) 0.0643(15) Uani d 1
H H23A 0.1614 -0.0777 0.1278 0.077 Uiso calc 1
C C24 0.2254(3) -0.2380(11) 0.2063(2) 0.0656(15) Uani d 1
H H24A 0.1878 -0.3722 0.2031 0.079 Uiso calc 1
C C25 0.2961(3) -0.2202(10) 0.2562(2) 0.0559(14) Uani d 1
H H25A 0.3061 -0.3428 0.2857 0.067 Uiso calc 1

loop_
_atom_site_aniso_label
_atom_site_aniso_U_11
_atom_site_aniso_U_22
_atom_site_aniso_U_33
_atom_site_aniso_U_12
_atom_site_aniso_U_13
_atom_site_aniso_U_23
N1 0.033(2) 0.057(3) 0.043(2) -0.005(2) 0.0113(18) 0.003(2)
C2 0.032(3) 0.069(4) 0.038(3) 0.001(3) 0.000(2) 0.000(3)
O2 0.059(2) 0.079(3) 0.0492(19) -0.012(2) 0.0193(17) -0.019(2)
N3 0.037(2) 0.065(3) 0.052(2) -0.010(2) 0.013(2) -0.008(2)
C4 0.039(3) 0.049(3) 0.040(3) 0.002(3) 0.005(2) 0.001(3)
C5 0.040(3) 0.063(4) 0.053(3) 0.001(3) 0.005(2) 0.012(3)
C6 0.057(3) 0.056(4) 0.061(3) -0.002(3) 0.002(3) -0.002(3)
C7 0.065(3) 0.056(4) 0.054(3) 0.006(3) 0.010(3) -0.005(3)
C8 0.047(3) 0.063(4) 0.050(3) 0.014(3) 0.011(2) 0.007(3)
C9 0.039(3) 0.048(3) 0.034(2) 0.012(3) 0.003(2) 0.007(2)
C10 0.042(3) 0.051(3) 0.042(3) 0.006(3) 0.007(2) 0.004(3)
O10 0.054(2) 0.079(3) 0.073(2) -0.009(2) 0.0345(18) -0.008(2)
C11 0.036(3) 0.061(3) 0.049(3) -0.001(3) 0.010(2) 0.004(3)
C12 0.044(3) 0.052(3) 0.048(3) -0.005(3) -0.002(2) 0.002(3)
C13 0.048(3) 0.051(3) 0.048(3) -0.001(3) 0.005(2) -0.003(3)
N14 0.044(2) 0.046(3) 0.039(2) -0.006(2) 0.0074(18) -0.005(2)
C15 0.051(3) 0.064(4) 0.048(3) -0.015(3) 0.008(2) 0.000(3)
C16 0.059(3) 0.064(4) 0.055(3) -0.016(3) 0.007(3) 0.006(3)
N17 0.045(2) 0.048(3) 0.038(2) -0.010(2) 0.0131(18) 0.000(2)
C18 0.047(3) 0.062(4) 0.048(3) -0.018(3) 0.008(2) -0.001(3)
C19 0.060(3) 0.060(4) 0.045(3) -0.011(3) 0.012(2) 0.000(3)
C20 0.044(3) 0.050(3) 0.039(3) 0.002(3) 0.008(2) -0.010(3)
C21 0.077(4) 0.067(4) 0.044(3) -0.011(3) 0.000(3) -0.002(3)
C22 0.076(4) 0.076(4) 0.051(3) 0.001(4) 0.000(3) 0.008(3)
C23 0.049(3) 0.087(4) 0.054(3) 0.000(4) 0.007(3) -0.011(3)
C24 0.053(3) 0.079(4) 0.064(3) -0.022(3) 0.015(3) -0.016(4)
C25 0.049(3) 0.058(4) 0.056(3) -0.005(3) 0.004(3) -0.006(3)

loop_
_atom_type_symbol
_atom_type_description
_atom_type_scat_dispersion_real
_atom_type_scat_dispersion_imag
_atom_type_scat_source
C C 0.0033 0.0016 'International Tables Vol C Tables 4.2.6.8 and 6.1.1.4'
H H 0.0000 0.0000 'International Tables Vol C Tables 4.2.6.8 and 6.1.1.4'
N N 0.0061 0.0033 'International Tables Vol C Tables 4.2.6.8 and 6.1.1.4'
O O 0.0106 0.0060 'International Tables Vol C Tables 4.2.6.8 and 6.1.1.4'

loop_
_geom_angle_atom_site_label_1
_geom_angle_atom_site_label_2
_geom_angle_atom_site_label_3
_geom_angle
C2 N1 C10 125.0(4)
C2 N1 C11 116.7(4)
C10 N1 C11 118.2(4)
O2 C2 N3 122.3(4)
O2 C2 N1 121.6(5)
N3 C2 N1 116.1(5)
C2 N3 C4 124.4(4)
C2 N3 H3 119(3)
C4 N3 H3 115(3)
N3 C4 C9 118.8(5)
N3 C4 C5 120.7(5)
C9 C4 C5 120.4(5)
C6 C5 C4 119.6(5)
C6 C5 H5A 120.2
C4 C5 H5A 120.2
C5 C6 C7 120.4(5)
C5 C6 H6A 119.8
C7 C6 H6A 119.8
C8 C7 C6 120.1(5)
C8 C7 H7A 119.9
C6 C7 H7A 119.9
C7 C8 C9 120.3(5)
C7 C8 H8A 119.8
C9 C8 H8A 119.8
C4 C9 C8 119.1(5)
C4 C9 C10 120.1(4)
C8 C9 C10 120.6(5)
O10 C10 N1 120.5(5)
O10 C10 C9 124.1(5)
N1 C10 C9 115.4(4)
N1 C11 C12 114.3(4)
N1 C11 H11A 108.7
C12 C11 H11A 108.7
N1 C11 H11B 108.7
C12 C11 H11B 108.7
H11A C11 H11B 107.6
C11 C12 C13 108.5(4)
C11 C12 H12A 110.0
C13 C12 H12A 110.0
C11 C12 H12B 110.0
C13 C12 H12B 110.0
H12A C12 H12B 108.4
N14 C13 C12 114.1(4)
N14 C13 H13A 108.7
C12 C13 H13A 108.7
N14 C13 H13B 108.7
C12 C13 H13B 108.7
H13A C13 H13B 107.6
C15 N14 C19 107.6(3)
C15 N14 C13 111.0(3)
C19 N14 C13 110.5(4)
N14 C15 C16 112.0(4)
N14 C15 H15A 109.2
C16 C15 H15A 109.2
N14 C15 H15B 109.2
C16 C15 H15B 109.2
H15A C15 H15B 107.9
N17 C16 C15 111.9(4)
N17 C16 H16A 109.2
C15 C16 H16A 109.2
N17 C16 H16B 109.2
C15 C16 H16B 109.2
H16A C16 H16B 107.9
C20 N17 C16 118.0(4)
C20 N17 C18 116.5(3)
C16 N17 C18 110.1(3)
N17 C18 C19 110.6(3)
N17 C18 H18A 109.5
C19 C18 H18A 109.5
N17 C18 H18B 109.5
C19 C18 H18B 109.5
H18A C18 H18B 108.1
N14 C19 C18 111.9(4)
N14 C19 H19A 109.2
C18 C19 H19A 109.2
N14 C19 H19B 109.2
C18 C19 H19B 109.2
H19A C19 H19B 107.9
C21 C20 C25 117.9(4)
C21 C20 N17 122.0(5)
C25 C20 N17 119.9(4)
C20 C21 C22 120.8(5)
C20 C21 H21A 119.6
C22 C21 H21A 119.6
C23 C22 C21 121.4(5)
C23 C22 H22A 119.3
C21 C22 H22A 119.3
C22 C23 C24 117.8(5)
C22 C23 H23A 121.1
C24 C23 H23A 121.1
C23 C24 C25 121.8(5)
C23 C24 H24A 119.1
C25 C24 H24A 119.1
C24 C25 C20 120.2(5)
C24 C25 H25A 119.9
C20 C25 H25A 119.9

loop_
_geom_bond_atom_site_label_1
_geom_bond_atom_site_label_2
_geom_bond_distance
N1 C2 1.389(5)
N1 C10 1.389(5)
N1 C11 1.470(5)
C2 O2 1.235(5)
C2 N3 1.353(5)
N3 C4 1.381(5)
N3 H3 0.95(4)
C4 C9 1.385(5)
C4 C5 1.397(6)
C5 C6 1.379(6)
C5 H5A 0.9300
C6 C7 1.384(6)
C6 H6A 0.9300
C7 C8 1.377(6)
C7 H7A 0.9300
C8 C9 1.400(6)
C8 H8A 0.9300
C9 C10 1.456(6)
C10 O10 1.223(5)
C11 C12 1.513(5)
C11 H11A 0.9700
C11 H11B 0.9700
C12 C13 1.522(6)
C12 H12A 0.9700
C12 H12B 0.9700
C13 N14 1.462(5)
C13 H13A 0.9700
C13 H13B 0.9700
N14 C15 1.453(5)
N14 C19 1.459(5)
C15 C16 1.518(5)
C15 H15A 0.9700
C15 H15B 0.9700
C16 N17 1.454(5)
C16 H16A 0.9700
C16 H16B 0.9700
N17 C20 1.407(5)
N17 C18 1.464(5)
C18 C19 1.504(5)
C18 H18A 0.9700
C18 H18B 0.9700
C19 H19A 0.9700
C19 H19B 0.9700
C20 C21 1.375(6)
C20 C25 1.388(6)
C21 C22 1.388(6)
C21 H21A 0.9300
C22 C23 1.364(6)
C22 H22A 0.9300
C23 C24 1.373(6)
C23 H23A 0.9300
C24 C25 1.381(5)
C24 H24A 0.9300
C25 H25A 0.9300

loop_
_geom_hbond_atom_site_label_D
_geom_hbond_atom_site_label_H
_geom_hbond_atom_site_label_A
_geom_hbond_site_symmetry_A
_geom_hbond_distance_DH
_geom_hbond_distance_HA
_geom_hbond_distance_DA
_geom_hbond_angle_DHA
_geom_hbond_publ_flag
N3 H3 O2 3_766 0.95(4) 1.85(4) 2.799(5) 171(4) yes
C18 H18A O10 3_656 0.97 2.71 3.625(6) 157 yes
C25 H25A O10 3_656 0.93 2.59 3.404(6) 147 yes

loop_
_geom_torsion_atom_site_label_1
_geom_torsion_atom_site_label_2
_geom_torsion_atom_site_label_3
_geom_torsion_atom_site_label_4
_geom_torsion
C10 N1 C2 O2 178.3(4)
C11 N1 C2 O2 2.5(6)
C10 N1 C2 N3 -1.7(6)
C11 N1 C2 N3 -177.5(4)
O2 C2 N3 C4 -176.9(4)
N1 C2 N3 C4 3.1(6)
C2 N3 C4 C9 -1.2(6)
C2 N3 C4 C5 179.0(4)
N3 C4 C5 C6 179.7(4)
C9 C4 C5 C6 -0.1(6)
C4 C5 C6 C7 0.4(7)
C5 C6 C7 C8 -1.0(7)
C6 C7 C8 C9 1.3(7)
N3 C4 C9 C8 -179.4(4)
C5 C4 C9 C8 0.5(6)
N3 C4 C9 C10 -2.3(6)
C5 C4 C9 C10 177.5(4)
C7 C8 C9 C4 -1.1(6)
C7 C8 C9 C10 -178.1(4)
C2 N1 C10 O10 176.8(4)
C11 N1 C10 O10 -7.4(6)
C2 N1 C10 C9 -1.5(6)
C11 N1 C10 C9 174.3(3)
C4 C9 C10 O10 -174.7(4)
C8 C9 C10 O10 2.3(7)
C4 C9 C10 N1 3.5(6)
C8 C9 C10 N1 -179.5(4)
C2 N1 C11 C12 -91.7(4)
C10 N1 C11 C12 92.2(4)
N1 C11 C12 C13 173.4(4)
C11 C12 C13 N14 171.7(3)
C12 C13 N14 C15 71.1(5)
C12 C13 N14 C19 -169.6(4)
C19 N14 C15 C16 57.1(5)
C13 N14 C15 C16 178.1(4)
N14 C15 C16 N17 -56.3(5)
C15 C16 N17 C20 -169.2(4)
C15 C16 N17 C18 53.8(5)
C20 N17 C18 C19 167.0(4)
C16 N17 C18 C19 -55.2(5)
C15 N14 C19 C18 -59.3(5)
C13 N14 C19 C18 179.4(3)
N17 C18 C19 N14 59.6(5)
C16 N17 C20 C21 8.9(6)
C18 N17 C20 C21 143.2(4)
C16 N17 C20 C25 -175.1(4)
C18 N17 C20 C25 -40.7(6)
C25 C20 C21 C22 -0.1(7)
N17 C20 C21 C22 176.1(4)
C20 C21 C22 C23 0.3(8)
C21 C22 C23 C24 0.1(8)
C22 C23 C24 C25 -0.7(8)
C23 C24 C25 C20 0.9(7)
C21 C20 C25 C24 -0.5(7)
N17 C20 C25 C24 -176.7(4)
